data_2000623
loop_
_publ_author_name
'Gilardi, R.'
'George, C.'
'Flippen-Anderson, J. L.'

_publ_section_title
;
 Structure of 3-nitrato-1-nitroazetidine
;
_journal_issue 9
_journal_name_full 'Acta Crystallographica Section C'
_journal_page_first 1679
_journal_page_last 1680
_journal_paper_doi 10.1107/S0108270192000696
_journal_volume 48
_journal_year 1992
_chemical_formula_sum 'C3 H5 N3 O5'
_chemical_formula_weight 163.1
_symmetry_cell_setting tetragonal
_symmetry_space_group_name_Hall 'P 41'
_symmetry_space_group_name_H-M 'P 41'
_cell_angle_alpha 90
_cell_angle_beta 90
_cell_angle_gamma 90
_cell_formula_units_Z 4
_cell_length_a 10.6460(10)
_cell_length_b 10.6460(10)
_cell_length_c 5.752(2)
_cell_volume 651.9(2)
_diffrn_radiation_type Mo
_diffrn_radiation_wavelength 0.71073
_exptl_absorpt_coefficient_mu 0.15
_exptl_crystal_density_diffrn 1.662
_exptl_crystal_F_000 336
_cod_data_source_file hh0586.cif
_cod_data_source_block hh0586a
_cod_database_code 2000623

loop_
_atom_site_label
_atom_site_fract_x
_atom_site_fract_y
_atom_site_fract_z
_atom_site_U_iso_or_equiv
N(1) .5029(3) .1861(3) .4851 .0240(10)
N(1A) .4262(3) .2477(4) .6353(10) .0280(10)
O(1A) .4073(3) .1982(3) .8262(9) .0300(10)
O(1B) .3785(3) .3467(3) .5657(9) .0380(10)
C(2) .5802(4) .2568(5) .3140(11) .026(2)
C(3) .6853(4) .1611(4) .3617(11) .023(2)
O(3A) .6922(3) .0813(3) .1585(9) .0270(10)
N(3A) .7812(4) -.0169(4) .1873(12) .030(2)
O(3B) .7925(3) -.0787(3) .0131(9) .0440(10)
O(3C) .8305(3) -.0275(3) .3741(9) .0360(10)
C(4) .6093(5) .1055(5) .5641(11) .026(2)
H(3) .770(4) .191(4) .400(10) ?
H(4A) .637(5) .129(5) .721(9) ?
H(2A) .604(5) .341(5) .372(11) ?
H(2B) .545(5) .256(5) .160(10) ?
H(4B) .586(4) .012(5) .546(10) ?

loop_
_geom_bond_atom_site_label_1
_geom_bond_atom_site_label_2
_geom_bond_distance
N(1) N(1A) 1.358(5)
N(1) C(4) 1.491(6)
N(1A) O(1B) 1.237(5)
C(3) O(3A) 1.447(7)
O(3A) N(3A) 1.420(5)
N(3A) O(3C) 1.202(8)
N(1) C(2) 1.488(6)
N(1A) O(1A) 1.234(7)
C(2) C(3) 1.538(7)
C(3) C(4) 1.537(8)
N(3A) O(3B) 1.205(8)
